data_2212042
loop_
_publ_author_name
'Sahoo Prangya Parimita'
'Yadav Vivek Ramshankar'
'Sarasija Suresh'
'Guru Row, T. N.'

_publ_section_title
;Redetermination of curcumin:
 (1<i>E</i>,4<i>Z</i>,6<i>E</i>)-5-hydroxy-1,7-bis(4-hydroxy-3-methoxyphenyl)hepta-1,4,6-trien-3-one
;
_journal_coeditor_code BI2146
_journal_issue 2
_journal_name_full 'Acta Crystallographica Section E'
_journal_page_first o860
_journal_page_last o862
_journal_paper_doi 10.1107/S160053680700222X
_journal_volume 63
_journal_year 2007
_chemical_formula_iupac 'C21 H20 O6'
_chemical_formula_moiety 'C21 H20 O6'
_chemical_formula_sum 'C21 H20 O6'
_chemical_formula_weight 368.37
_chemical_name_common curcumin
_chemical_name_systematic (1E,4Z,6E)-5-hydroxy-1,7-bis(4-hydroxy-3-methoxyphenyl)hepta-1,4,6-trien-3-one
_space_group_IT_number 13
_symmetry_cell_setting monoclinic
_symmetry_space_group_name_Hall '-P 2yac'
_symmetry_space_group_name_H-M 'P 1 2/n 1'
_atom_sites_solution_hydrogens geom
_atom_sites_solution_primary direct
_atom_sites_solution_secondary difmap
_cell_angle_alpha 90
_cell_angle_beta 95.348(4)
_cell_angle_gamma 90
_cell_formula_units_Z 4
_cell_length_a 12.707(3)
_cell_length_b 7.2186(14)
_cell_length_c 19.880(4)
_cell_measurement_reflns_used 564
_cell_measurement_temperature 290(2)
_cell_measurement_theta_max 25.0
_cell_measurement_theta_min 1.8
_cell_volume 1815.6(7)
_computing_cell_refinement 'SAINT (Bruker, 2000)'
_computing_data_collection 'SMART (Bruker, 2000)'
_computing_data_reduction SAINT
_computing_molecular_graphics
;
ORTEP-3 for Windows (Farrugia, 1997) and CAMERON (Watkin <i>et al.</i>,
1996)
;
_computing_publication_material 'PLATON (Spek, 2003)'
_computing_structure_refinement 'SHELXL97 (Sheldrick, 1997)'
_computing_structure_solution 'SIR92 (Altomare <i>et al.</i>, 1993)'
_diffrn_ambient_temperature 290
_diffrn_measured_fraction_theta_full 0.984
_diffrn_measured_fraction_theta_max 0.984
_diffrn_measurement_device_type 'Bruker SMART APEX CCD area-detector'
_diffrn_measurement_method '\f and \w'
_diffrn_radiation_monochromator graphite
_diffrn_radiation_source 'fine-focus sealed tube'
_diffrn_radiation_type MoK\a
_diffrn_radiation_wavelength 0.71073
_diffrn_reflns_av_R_equivalents 0.0785
_diffrn_reflns_av_sigmaI/netI 0.0762
_diffrn_reflns_limit_h_max 15
_diffrn_reflns_limit_h_min -15
_diffrn_reflns_limit_k_max 8
_diffrn_reflns_limit_k_min -8
_diffrn_reflns_limit_l_max 23
_diffrn_reflns_limit_l_min -23
_diffrn_reflns_number 12396
_diffrn_reflns_theta_full 25.00
_diffrn_reflns_theta_max 25.00
_diffrn_reflns_theta_min 1.83
_diffrn_standards_number 0
_exptl_absorpt_coefficient_mu 0.099
_exptl_absorpt_correction_T_max 0.981
_exptl_absorpt_correction_T_min 0.932
_exptl_absorpt_correction_type multi-scan
_exptl_absorpt_process_details '(SADABS; Sheldrick, 1996)'
_exptl_crystal_colour orange
_exptl_crystal_density_diffrn 1.348
_exptl_crystal_density_method 'not measured'
_exptl_crystal_description block
_exptl_crystal_F_000 776
_exptl_crystal_size_max 0.30
_exptl_crystal_size_mid 0.25
_exptl_crystal_size_min 0.20
_refine_diff_density_max 0.240
_refine_diff_density_min -0.211
_refine_ls_extinction_method none
_refine_ls_goodness_of_fit_ref 0.994
_refine_ls_hydrogen_treatment mixed
_refine_ls_matrix_type full
_refine_ls_number_parameters 258
_refine_ls_number_reflns 3152
_refine_ls_number_restraints 0
_refine_ls_restrained_S_all 0.994
_refine_ls_R_factor_all 0.1441
_refine_ls_R_factor_gt 0.0618
_refine_ls_shift/su_max 0.000
_refine_ls_shift/su_mean 0.000
_refine_ls_structure_factor_coef Fsqd
_refine_ls_weighting_details 'calc w = 1/[\s^2^(Fo^2^)+(0.0574P)^2^] where P=(Fo^2^+2Fc^2^)/3'
_refine_ls_weighting_scheme calc
_refine_ls_wR_factor_gt 0.1126
_refine_ls_wR_factor_ref 0.1433
_reflns_number_gt 1609
_reflns_number_total 3152
_reflns_threshold_expression I>2\s(I)
_cod_data_source_file bi2146.cif
_cod_data_source_block I
_cod_original_sg_symbol_H-M 'P 2/n'
_cod_database_code 2212042
_cod_database_fobs_code 2212042

loop_
_symmetry_equiv_pos_site_id
_symmetry_equiv_pos_as_xyz
1 x,y,z
2 1/2-x,y,1/2-z
3 -x,-y,-z
4 1/2+x,-y,1/2+z

loop_
_atom_site_type_symbol
_atom_site_label
_atom_site_fract_x
_atom_site_fract_y
_atom_site_fract_z
_atom_site_U_iso_or_equiv
_atom_site_adp_type
_atom_site_calc_flag
_atom_site_refinement_flags
_atom_site_occupancy
O O1 1.44657(19) 0.3371(4) 0.40287(15) 0.0641(8) Uani d . 1
O O2 0.79953(19) 0.1456(3) 0.41527(11) 0.0594(7) Uani d . 1
O O3 0.63286(18) 0.1099(4) 0.46721(13) 0.0647(8) Uani d . 1
O O4 0.3940(3) 0.1720(5) 0.86093(14) 0.0670(9) Uani d . 1
O O5 1.37549(17) 0.3829(3) 0.52369(12) 0.0612(7) Uani d . 1
O O6 0.3811(2) -0.1034(4) 0.76937(13) 0.0790(9) Uani d . 1
C C1 1.3009(3) 0.3367(4) 0.47178(17) 0.0423(9) Uani d . 1
C C2 1.3411(3) 0.3161(4) 0.40926(19) 0.0453(9) Uani d . 1
C C3 1.2748(3) 0.2736(4) 0.35333(18) 0.0483(9) Uani d . 1
C C4 1.1679(3) 0.2492(4) 0.35921(18) 0.0486(9) Uani d . 1
C C5 1.1266(2) 0.2671(4) 0.42123(17) 0.0400(8) Uani d . 1
C C6 1.1947(2) 0.3117(4) 0.47753(17) 0.0429(8) Uani d . 1
C C7 1.0133(3) 0.2361(4) 0.42491(17) 0.0445(9) Uani d . 1
C C8 0.9588(3) 0.2325(4) 0.47824(18) 0.0440(9) Uani d . 1
C C9 0.8469(3) 0.1914(4) 0.47390(17) 0.0412(8) Uani d . 1
C C10 0.7889(3) 0.1957(4) 0.52978(17) 0.0443(9) Uani d . 1
C C11 0.6809(3) 0.1525(4) 0.52469(18) 0.0437(9) Uani d . 1
C C12 0.6168(3) 0.1435(5) 0.5817(2) 0.0552(10) Uani d . 1
C C13 0.6414(3) 0.2142(5) 0.6411(2) 0.0560(10) Uani d . 1
C C14 0.5773(3) 0.1990(5) 0.69976(19) 0.0535(10) Uani d . 1
C C15 0.5859(3) 0.3291(5) 0.7505(2) 0.0617(11) Uani d . 1
C C16 0.5231(3) 0.3182(5) 0.80344(19) 0.0574(10) Uani d . 1
C C17 0.4532(3) 0.1765(5) 0.80759(18) 0.0486(9) Uani d . 1
C C18 0.4459(3) 0.0412(5) 0.75769(18) 0.0505(9) Uani d . 1
C C19 0.5062(3) 0.0525(5) 0.70384(17) 0.0523(10) Uani d . 1
C C21 0.3806(4) -0.2616(6) 0.7264(2) 0.0891(14) Uani d . 1
C C23 1.3430(3) 0.3830(5) 0.58991(18) 0.0653(11) Uani d . 1
H H3 1.3013 0.2610 0.3115 0.058 Uiso calc R 1
H H4 1.1230 0.2204 0.3210 0.058 Uiso calc R 1
H H6 1.1685 0.3248 0.5194 0.051 Uiso calc R 1
H H7 0.9741 0.2161 0.3837 0.053 Uiso calc R 1
H H8 0.9938 0.2574 0.5204 0.053 Uiso calc R 1
H H10 0.8226 0.2282 0.5717 0.053 Uiso calc R 1
H H12 0.5525 0.0816 0.5749 0.066 Uiso calc R 1
H H13 0.7045 0.2800 0.6476 0.067 Uiso calc R 1
H H15 0.6344 0.4252 0.7492 0.074 Uiso calc R 1
H H16 0.5286 0.4090 0.8368 0.069 Uiso calc R 1
H H19 0.4996 -0.0372 0.6701 0.063 Uiso calc R 1
H H21A 0.3443 -0.2322 0.6832 0.134 Uiso calc R 1
H H21B 0.3451 -0.3622 0.7464 0.134 Uiso calc R 1
H H21C 0.4520 -0.2970 0.7206 0.134 Uiso calc R 1
H H23A 1.2898 0.4760 0.5933 0.098 Uiso calc R 1
H H23B 1.4026 0.4093 0.6218 0.098 Uiso calc R 1
H H23C 1.3146 0.2637 0.5996 0.098 Uiso calc R 1
H H1O 1.473(3) 0.343(6) 0.444(2) 0.091(17) Uiso d . 1
H H4O 0.364(3) 0.081(6) 0.8633(19) 0.073(18) Uiso d . 1
H H23 0.704(4) 0.128(6) 0.426(2) 0.126(16) Uiso d . 1

loop_
_atom_site_aniso_label
_atom_site_aniso_U_11
_atom_site_aniso_U_22
_atom_site_aniso_U_33
_atom_site_aniso_U_12
_atom_site_aniso_U_13
_atom_site_aniso_U_23
O1 0.0345(16) 0.094(2) 0.063(2) -0.0019(13) 0.0076(14) 0.0047(16)
O2 0.0365(15) 0.100(2) 0.0413(15) -0.0052(13) 0.0053(12) -0.0011(13)
O3 0.0377(15) 0.103(2) 0.0521(17) -0.0111(14) 0.0046(13) 0.0033(15)
O4 0.076(2) 0.075(2) 0.0529(19) -0.0015(18) 0.0247(16) -0.0073(16)
O5 0.0406(15) 0.088(2) 0.0532(17) -0.0113(13) -0.0004(13) -0.0028(13)
O6 0.081(2) 0.098(2) 0.0586(18) -0.0167(17) 0.0171(15) -0.0145(16)
C1 0.036(2) 0.043(2) 0.047(2) -0.0032(16) -0.0027(17) 0.0042(16)
C2 0.029(2) 0.047(2) 0.059(3) 0.0034(16) 0.0076(18) 0.0084(18)
C3 0.037(2) 0.060(3) 0.047(3) -0.0028(17) 0.006(2) 0.0110(19)
C4 0.039(2) 0.059(2) 0.045(2) -0.0053(17) -0.0056(19) 0.0063(19)
C5 0.034(2) 0.046(2) 0.040(2) -0.0009(15) 0.0034(17) 0.0102(16)
C6 0.036(2) 0.053(2) 0.043(3) -0.0010(17) 0.0095(19) 0.0035(19)
C7 0.038(2) 0.052(2) 0.041(2) -0.0035(16) -0.004(2) 0.0084(17)
C8 0.034(2) 0.057(2) 0.041(2) -0.0034(16) 0.0004(19) 0.0079(18)
C9 0.040(2) 0.046(2) 0.037(2) -0.0001(16) 0.0026(18) 0.0051(16)
C10 0.045(2) 0.050(2) 0.038(2) -0.0006(18) -0.0006(19) -0.0002(18)
C11 0.042(2) 0.045(2) 0.046(2) 0.0028(17) 0.0166(19) 0.0101(17)
C12 0.047(3) 0.056(3) 0.057(3) -0.001(2) -0.001(2) 0.003(2)
C13 0.046(3) 0.050(3) 0.071(3) 0.000(2) 0.003(2) 0.005(2)
C14 0.055(3) 0.052(3) 0.055(3) 0.0026(19) 0.013(2) 0.012(2)
C15 0.068(3) 0.054(3) 0.062(3) -0.003(2) 0.014(2) -0.004(2)
C16 0.065(3) 0.058(3) 0.050(3) 0.004(2) 0.014(2) -0.008(2)
C17 0.051(2) 0.059(3) 0.037(2) 0.007(2) 0.0081(19) -0.0031(19)
C18 0.050(2) 0.051(2) 0.050(2) -0.0074(19) 0.0050(19) 0.006(2)
C19 0.062(3) 0.060(3) 0.036(2) 0.004(2) 0.009(2) -0.010(2)
C21 0.098(4) 0.084(3) 0.082(3) -0.018(3) 0.008(3) -0.018(3)
C23 0.052(2) 0.086(3) 0.054(3) -0.014(2) -0.008(2) -0.003(2)

loop_
_atom_type_symbol
_atom_type_description
_atom_type_scat_dispersion_real
_atom_type_scat_dispersion_imag
_atom_type_scat_source
O O 0.0106 0.0060 'International Tables Vol C Tables 4.2.6.8 and 6.1.1.4'
H H 0.0000 0.0000 'International Tables Vol C Tables 4.2.6.8 and 6.1.1.4'
C C 0.0033 0.0016 'International Tables Vol C Tables 4.2.6.8 and 6.1.1.4'

loop_
_geom_angle_atom_site_label_1
_geom_angle_atom_site_label_2
_geom_angle_atom_site_label_3
_geom_angle
C11 O3 H23 104(2)
C2 O1 H1O 103(3)
C9 O2 H23 104.0(19)
C17 O4 H4O 113(3)
C1 O5 C23 117.2(3)
C18 O6 C21 118.7(3)
O5 C1 C6 125.5(3)
O5 C1 C2 114.3(3)
C6 C1 C2 120.2(3)
C9 C10 C11 121.7(3)
C9 C10 H10 119.1
C11 C10 H10 119.1
O2 C9 C10 119.0(3)
O2 C9 C8 118.3(3)
C10 C9 C8 122.6(3)
C1 C6 C5 120.4(3)
C1 C6 H6 119.8
C5 C6 H6 119.8
O5 C23 H23A 109.5
O5 C23 H23B 109.5
H23A C23 H23B 109.5
O5 C23 H23C 109.5
H23A C23 H23C 109.5
H23B C23 H23C 109.5
C6 C5 C4 118.6(3)
C6 C5 C7 122.5(3)
C4 C5 C7 118.9(3)
C15 C14 C19 118.8(3)
C15 C14 C13 120.8(4)
C19 C14 C13 120.4(4)
O1 C2 C3 119.0(3)
O1 C2 C1 121.0(3)
C3 C2 C1 120.0(3)
C2 C3 C4 119.7(3)
C2 C3 H3 120.2
C4 C3 H3 120.2
C13 C12 C11 125.8(4)
C13 C12 H12 117.1
C11 C12 H12 117.1
C8 C7 C5 129.4(3)
C8 C7 H7 115.3
C5 C7 H7 115.3
C3 C4 C5 121.1(3)
C3 C4 H4 119.4
C5 C4 H4 119.4
C7 C8 C9 122.8(3)
C7 C8 H8 118.6
C9 C8 H8 118.6
C18 C19 C14 120.0(3)
C18 C19 H19 120.0
C14 C19 H19 120.0
O4 C17 C16 118.5(4)
O4 C17 C18 122.4(4)
C16 C17 C18 119.0(4)
C17 C16 C15 121.0(4)
C17 C16 H16 119.5
C15 C16 H16 119.5
C12 C13 C14 125.5(4)
C12 C13 H13 117.2
C14 C13 H13 117.2
O3 C11 C10 120.0(3)
O3 C11 C12 115.3(3)
C10 C11 C12 124.6(3)
O6 C18 C19 124.6(4)
O6 C18 C17 114.7(3)
C19 C18 C17 120.6(4)
C14 C15 C16 120.5(4)
C14 C15 H15 119.7
C16 C15 H15 119.7
O6 C21 H21A 109.5
O6 C21 H21B 109.5
H21A C21 H21B 109.5
O6 C21 H21C 109.5
H21A C21 H21C 109.5
H21B C21 H21C 109.5

loop_
_geom_bond_atom_site_label_1
_geom_bond_atom_site_label_2
_geom_bond_distance
O3 C11 1.282(4)
O3 H23 1.28(5)
O1 C2 1.366(4)
O1 H1O 0.85(4)
O2 C9 1.303(3)
O2 H23 1.26(5)
O4 C17 1.356(4)
O4 H4O 0.77(4)
O5 C1 1.375(4)
O5 C23 1.416(4)
O6 C18 1.363(4)
O6 C21 1.426(4)
C1 C6 1.377(4)
C1 C2 1.395(4)
C10 C9 1.390(4)
C10 C11 1.401(4)
C10 H10 0.930
C9 C8 1.446(4)
C6 C5 1.387(4)
C6 H6 0.930
C23 H23A 0.960
C23 H23B 0.960
C23 H23C 0.960
C5 C4 1.390(4)
C5 C7 1.466(4)
C14 C15 1.375(5)
C14 C19 1.398(5)
C14 C13 1.487(5)
C2 C3 1.366(4)
C3 C4 1.386(4)
C3 H3 0.930
C12 C13 1.298(4)
C12 C11 1.458(5)
C12 H12 0.930
C7 C8 1.320(4)
C7 H7 0.930
C4 H4 0.930
C8 H8 0.930
C19 C18 1.375(4)
C19 H19 0.930
C17 C16 1.362(5)
C17 C18 1.389(4)
C16 C15 1.381(5)
C16 H16 0.930
C13 H13 0.930
C15 H15 0.930
C21 H21A 0.960
C21 H21B 0.960
C21 H21C 0.960

loop_
_geom_hbond_atom_site_label_D
_geom_hbond_atom_site_label_H
_geom_hbond_atom_site_label_A
_geom_hbond_site_symmetry_A
_geom_hbond_distance_DH
_geom_hbond_distance_HA
_geom_hbond_distance_DA
_geom_hbond_angle_DHA
_geom_hbond_publ_flag
O3 H23 O2 1_555 1.28(5) 1.26(6) 2.455(3) 151(5) yes
O2 H23 O3 1_555 1.26(5) 1.28(5) 2.455(3) 151(3) yes
O1 H1O O5 1_555 0.85(4) 2.13(5) 2.664(5) 121(4) yes
O4 H4O O6 1_555 0.77(4) 2.32(6) 2.690(4) 111(3) yes
C7 H7 O6 4_554 0.93 2.59 3.512(4) 170 yes
O4 H4O O2 4_455 0.77(3) 2.14(4) 2.848(4) 155(5) yes

loop_
_geom_torsion_atom_site_label_1
_geom_torsion_atom_site_label_2
_geom_torsion_atom_site_label_3
_geom_torsion_atom_site_label_4
_geom_torsion
C23 O5 C1 C6 8.1(5)
C23 O5 C1 C2 -172.2(3)
C11 C10 C9 O2 -0.1(5)
C11 C10 C9 C8 -178.9(3)
O5 C1 C6 C5 179.2(3)
C2 C1 C6 C5 -0.4(5)
C1 C6 C5 C4 -0.3(4)
C1 C6 C5 C7 179.0(3)
O5 C1 C2 O1 1.5(4)
C6 C1 C2 O1 -178.8(3)
O5 C1 C2 C3 -178.8(3)
C6 C1 C2 C3 0.9(5)
O1 C2 C3 C4 179.1(3)
C1 C2 C3 C4 -0.7(5)
C6 C5 C7 C8 -4.6(5)
C4 C5 C7 C8 174.7(3)
C2 C3 C4 C5 -0.1(5)
C6 C5 C4 C3 0.5(5)
C7 C5 C4 C3 -178.7(3)
C5 C7 C8 C9 -177.1(3)
O2 C9 C8 C7 4.0(5)
C10 C9 C8 C7 -177.1(3)
C15 C14 C19 C18 0.4(5)
C13 C14 C19 C18 -178.9(3)
O4 C17 C16 C15 179.5(3)
C18 C17 C16 C15 0.3(5)
C11 C12 C13 C14 -177.7(3)
C15 C14 C13 C12 -155.2(4)
C19 C14 C13 C12 24.1(6)
C9 C10 C11 O3 -1.0(5)
C9 C10 C11 C12 176.2(3)
C13 C12 C11 O3 -165.5(3)
C13 C12 C11 C10 17.3(6)
C21 O6 C18 C19 5.2(5)
C21 O6 C18 C17 -170.8(3)
C14 C19 C18 O6 -174.2(3)
C14 C19 C18 C17 1.5(5)
O4 C17 C18 O6 -4.9(5)
C16 C17 C18 O6 174.3(3)
O4 C17 C18 C19 178.9(3)
C16 C17 C18 C19 -1.8(5)
C19 C14 C15 C16 -1.9(5)
C13 C14 C15 C16 177.4(3)
C17 C16 C15 C14 1.6(6)

loop_
_cod_related_entry_id
_cod_related_entry_database
_cod_related_entry_code
1 ChemSpider 30655146
